data_7010434
loop_
_publ_author_name
'Jeunesse, Catherine'
'Dieleman, Cedric'
'Steyer, St\'ephane'
'Matt, Dominique'

_publ_section_title
;
 Calix[4]arene-derived diphosphines, diphosphinites and diphosphites as
 chelating ligands for transition metal ions. Encapsulation of
 silver(I) in a calix-crown diphosphite
;
_journal_issue 6
_journal_name_full 'Journal of the Chemical Society, Dalton Transactions'
_journal_page_first 881
_journal_paper_doi 10.1039/b009005k
_journal_year 2001
_chemical_formula_moiety 'C44 H56 Ag B F4 O11 P2'
_chemical_formula_sum 'C44 H56 Ag B F4 O11 P2'
_chemical_formula_weight 1017.55
_chemical_name_systematic ' ?'
_space_group_IT_number 56
_symmetry_cell_setting orthorhombic
_symmetry_space_group_name_Hall '-P 2ab 2ac'
_symmetry_space_group_name_H-M 'P c c n'
_cell_angle_alpha 90
_cell_angle_beta 90
_cell_angle_gamma 90
_cell_formula_units_Z 4
_cell_length_a 11.9325(2)
_cell_length_b 17.6619(2)
_cell_length_c 21.2455(3)
_cell_measurement_reflns_used 39738
_cell_measurement_temperature 173
_cell_measurement_theta_max 29.6
_cell_measurement_theta_min 1.4
_cell_volume 4477.50(11)
_computing_publication_material CIFGEN_IN_OpenMoleN_(_1997)
_computing_structure_refinement LSFM_OpenMoleN_(_1997)
_computing_structure_solution Direct_methods_(SIR,_Burla_et_al.,_1989)
_diffrn_ambient_temperature 173
_diffrn_measurement_details
;
180 frames, 60 sec/frame, delta phi = 1.0 deg. Each frame measured 2 times.
Detector to crystal distance 25 mm.
;
_diffrn_measurement_device_type KappaCCD
_diffrn_measurement_method '\p scans'
_diffrn_radiation_monochromator graphite
_diffrn_radiation_type Mo-K\a
_diffrn_radiation_wavelength 0.71073
_diffrn_reflns_av_R_equivalents 0.034
_diffrn_reflns_av_sigmaI/netI 0.333
_diffrn_reflns_limit_h_max 16
_diffrn_reflns_limit_h_min 0
_diffrn_reflns_limit_k_max 22
_diffrn_reflns_limit_k_min 0
_diffrn_reflns_limit_l_max 29
_diffrn_reflns_limit_l_min 0
_diffrn_reflns_number 39738
_diffrn_reflns_theta_max 29.57
_diffrn_reflns_theta_min 2.5
_diffrn_source xray_tube
_diffrn_standards_decay_% 0
_exptl_absorpt_coefficient_mu 0.588
_exptl_absorpt_correction_type none
_exptl_crystal_colour colorless
_exptl_crystal_density_diffrn 1.51
_exptl_crystal_density_method none
_exptl_crystal_description prism
_exptl_crystal_F_000 2104
_exptl_crystal_size_max 0.18
_exptl_crystal_size_mid 0.14
_exptl_crystal_size_min 0.10
_refine_diff_density_max 0.794
_refine_diff_density_min -1.313
_refine_ls_abs_structure_details ' ?'
_refine_ls_extinction_method none
_refine_ls_goodness_of_fit_all 1.757
_refine_ls_goodness_of_fit_ref 1.158
_refine_ls_hydrogen_treatment noref
_refine_ls_matrix_type full
_refine_ls_number_constraints 0
_refine_ls_number_parameters 312
_refine_ls_number_reflns 4299
_refine_ls_number_restraints 4
_refine_ls_R_factor_all 0.066
_refine_ls_R_factor_gt 0.049
_refine_ls_shift/esd_mean 0.003
_refine_ls_shift/su_max 0.066
_refine_ls_structure_factor_coef F
_refine_ls_weighting_scheme sigma
_refine_ls_wR_factor_all 0.101
_refine_ls_wR_factor_ref 0.062
_reflns_number_gt 4299
_reflns_number_total 6677
_reflns_threshold_expression >3.0\s(I)
_cod_data_source_file b009005k.txt
_cod_data_source_block st195
_cod_original_cell_volume 4477.5(2)
_cod_database_code 7010434

loop_
_symmetry_equiv_pos_as_xyz
x,y,z
1/2-x,1/2-y,+z
-x,1/2+y,1/2-z
1/2+x,-y,1/2-z
-x,-y,-z
1/2+x,1/2+y,-z
+x,1/2-y,1/2+z
1/2-x,+y,1/2+z

loop_
_atom_site_aniso_label
_atom_site_aniso_U_11
_atom_site_aniso_U_22
_atom_site_aniso_U_33
_atom_site_aniso_U_12
_atom_site_aniso_U_13
_atom_site_aniso_U_23
_atom_site_aniso_type_symbol
AG 0.0418(1) 0.0472(2) 0.0263(1) 0.0047(1) 0.0000 0.0000 Ag
P 0.0384(3) 0.0381(3) 0.0320(3) 0.0014(3) 0.0000(3) 0.0026(3) P
O1 0.052(1) 0.040(1) 0.036(1) -0.000(1) 0.001(1) -0.0028(9) O
C1 0.069(2) 0.063(2) 0.042(2) -0.002(2) 0.003(2) -0.013(2) C
C2 0.070(2) 0.076(2) 0.075(2) -0.003(2) -0.000(2) -0.035(2) C
O2 0.041(1) 0.046(1) 0.052(1) 0.002(1) 0.010(1) 0.002(1) O
C3 0.046(2) 0.060(2) 0.070(2) 0.012(2) 0.002(2) -0.011(2) C
C4 0.049(2) 0.067(2) 0.105(3) 0.005(2) 0.006(2) -0.007(3) C
O3 0.0356(9) 0.0341(9) 0.0328(9) 0.0016(8) -0.0040(8) 0.0043(8) O
C5 0.037(1) 0.037(1) 0.030(1) 0.006(1) -0.002(1) 0.002(1) C
C6 0.049(2) 0.037(1) 0.033(1) 0.007(1) 0.002(1) 0.000(1) C
C7 0.063(2) 0.041(1) 0.035(1) 0.012(1) 0.002(1) 0.004(1) C
C8 0.058(2) 0.060(2) 0.034(1) 0.022(2) -0.003(1) 0.006(1) C
C9 0.039(2) 0.067(2) 0.037(2) 0.011(2) -0.006(1) 0.000(1) C
C10 0.034(1) 0.050(2) 0.033(1) 0.007(1) -0.000(1) 0.001(1) C
C11 0.033(1) 0.056(2) 0.038(1) -0.006(1) -0.002(1) -0.000(1) C
C12 0.039(1) 0.047(1) 0.035(1) -0.011(1) -0.001(1) -0.001(1) C
C13 0.041(1) 0.040(1) 0.029(1) -0.011(1) 0.000(1) -0.002(1) C
C14 0.048(2) 0.039(1) 0.035(1) -0.011(1) -0.002(1) -0.001(1) C
C15 0.055(2) 0.052(2) 0.039(2) -0.007(2) 0.001(1) -0.011(1) C
C16 0.057(2) 0.068(2) 0.033(2) -0.010(2) -0.003(1) -0.008(1) C
C17 0.047(2) 0.061(2) 0.035(1) -0.008(2) -0.006(1) 0.000(1) C
C18 0.057(2) 0.032(1) 0.038(1) -0.004(1) 0.000(1) 0.003(1) C
O4 0.044(1) 0.040(1) 0.0287(9) -0.0101(9) 0.0020(9) 0.0008(8) O
C19 0.053(2) 0.039(1) 0.036(1) -0.012(1) 0.003(1) 0.003(1) C
C20 0.045(2) 0.047(2) 0.038(1) -0.005(1) 0.005(1) 0.005(1) C
O5 0.049(1) 0.051(1) 0.0297(9) 0.002(1) 0.0024(9) 0.0019(9) O
C21 0.064(2) 0.063(2) 0.038(2) -0.006(2) 0.013(2) -0.002(2) C
C22 0.068(2) 0.070(2) 0.032(2) -0.006(2) 0.004(2) 0.003(2) C
O6 0.055(3) 0.054(3) 0.030(2) -0.005(2) 0.000(2) -0.004(2) O
B1 0.051(5) 0.19(1) 0.036(4) -0.039(6) 0.004(4) 0.005(6) B
F1 0.054(3) 0.248(8) 0.066(3) -0.039(4) -0.010(3) 0.014(4) F
F2 0.066(3) 0.074(3) 0.080(3) -0.013(3) -0.001(3) 0.010(2) F
F3 0.207(6) 0.122(3) 0.300(7) -0.104(4) -0.164(5) 0.142(4) F
F4 0.133(7) 0.46(2) 0.102(5) 0.04(1) 0.063(4) 0.020(9) F

loop_
_atom_site_label
_atom_site_fract_x
_atom_site_fract_y
_atom_site_fract_z
_atom_site_U_iso_or_equiv
_atom_site_occupancy
_atom_site_thermal_displace_type
_atom_site_calc_flag
_atom_site_calc_attached_atom
_atom_site_type_symbol
AG 0.2500 0.2500 0.17069(1) 0.0373(1) 0.500 Uani ? ? Ag
P 0.38306(7) 0.16415(4) 0.21377(4) 0.0361(3) 1.000 Uani ? ? P
O1 0.3658(2) 0.0743(1) 0.2043(1) 0.042(1) 1.000 Uani ? ? O
C1 0.3719(4) 0.0470(2) 0.1398(2) 0.057(2) 1.000 Uani ? ? C
C2 0.2984(4) -0.0176(3) 0.1304(2) 0.073(2) 1.000 Uani ? ? C
O2 0.5141(2) 0.1743(1) 0.2022(1) 0.046(1) 1.000 Uani ? ? O
C3 0.5983(3) 0.1156(2) 0.2136(2) 0.058(2) 1.000 Uani ? ? C
C4 0.7091(4) 0.1496(3) 0.2263(3) 0.070(3) 1.000 Uani ? ? C
O3 0.3609(2) 0.1748(1) 0.2871(1) 0.0342(9) 1.000 Uani ? ? O
C5 0.4183(3) 0.1412(2) 0.3370(1) 0.035(1) 1.000 Uani ? ? C
C6 0.3741(3) 0.0749(2) 0.3620(1) 0.039(1) 1.000 Uani ? ? C
C7 0.4331(3) 0.0420(2) 0.4113(2) 0.045(2) 1.000 Uani ? ? C
C8 0.5299(3) 0.0752(2) 0.4344(2) 0.049(2) 1.000 Uani ? ? C
C9 0.5677(3) 0.1430(2) 0.4107(2) 0.046(2) 1.000 Uani ? ? C
C10 0.5120(3) 0.1789(2) 0.3613(1) 0.038(1) 1.000 Uani ? ? C
C11 0.5479(3) 0.2563(2) 0.3375(1) 0.041(1) 1.000 Uani ? ? C
C12 0.4815(3) 0.3196(2) 0.3679(1) 0.040(1) 1.000 Uani ? ? C
C13 0.4012(3) 0.3627(2) 0.3354(1) 0.036(1) 1.000 Uani ? ? C
C14 0.3355(3) 0.4163(2) 0.3673(1) 0.040(1) 1.000 Uani ? ? C
C15 0.3604(3) 0.4314(2) 0.4305(2) 0.048(2) 1.000 Uani ? ? C
C16 0.4439(3) 0.3925(2) 0.4619(2) 0.050(2) 1.000 Uani ? ? C
C17 0.5023(3) 0.3361(2) 0.4313(2) 0.046(2) 1.000 Uani ? ? C
C18 0.2642(3) 0.0427(2) 0.3386(2) 0.041(2) 1.000 Uani ? ? C
O4 0.3859(2) 0.3492(1) 0.27113(9) 0.037(1) 1.000 Uani ? ? O
C19 0.4434(3) 0.4015(2) 0.2305(2) 0.042(2) 1.000 Uani ? ? C
C20 0.4798(3) 0.3642(2) 0.1698(2) 0.043(2) 1.000 Uani ? ? C
O5 0.3869(2) 0.3519(1) 0.1284(1) 0.042(1) 1.000 Uani ? ? O
C21 0.4212(4) 0.3140(2) 0.0713(2) 0.054(2) 1.000 Uani ? ? C
C22 0.3237(4) 0.2977(2) 0.0301(2) 0.053(2) 1.000 Uani ? ? C
O6 0.2326(4) 0.2687(2) 0.0611(2) 0.045(2) 0.500 Uani ? ? O
B1 0.2349(8) 0.817(1) 0.4512(5) 0.070(6) 0.500 Uani ? ? B
F1 0.1278(5) 0.8266(6) 0.4313(3) 0.096(4) 0.500 Uani ? ? F
F2 0.2414(4) 0.7742(3) 0.5059(3) 0.073(3) 0.500 Uani ? ? F
F3 0.2757(7) 0.8815(4) 0.4578(5) 0.196(5) 0.500 Uani ? ? F
F4 0.3018(8) 0.776(1) 0.4094(4) 0.185(9) 0.500 Uani ? ? F
H1 0.4468 0.0324 0.1308 0.0756 1.000 Uiso calc C1 H
H2 0.3500 0.0865 0.1121 0.0756 1.000 Uiso calc C1 H
H3 0.3038 -0.0344 0.0880 0.0956 1.000 Uiso calc C2 H
H4 0.3200 -0.0575 0.1579 0.0956 1.000 Uiso calc C2 H
H5 0.2232 -0.0033 0.1392 0.0956 1.000 Uiso calc C2 H
H6 0.6035 0.0841 0.1775 0.0761 1.000 Uiso calc C3 H
H7 0.5761 0.0861 0.2488 0.0761 1.000 Uiso calc C3 H
H8 0.7624 0.1105 0.2335 0.0960 1.000 Uiso calc C4 H
H9 0.7318 0.1790 0.1911 0.0960 1.000 Uiso calc C4 H
H10 0.7045 0.1810 0.2625 0.0960 1.000 Uiso calc C4 H
H11 0.4067 -0.0038 0.4294 0.0602 1.000 Uiso calc C7 H
H12 0.5707 0.0509 0.4670 0.0660 1.000 Uiso calc C8 H
H13 0.6328 0.1657 0.4283 0.0620 1.000 Uiso calc C9 H
H14 0.5369 0.2583 0.2932 0.0549 1.000 Uiso calc C11 H
H15 0.6251 0.2634 0.3467 0.0549 1.000 Uiso calc C11 H
H16 0.3191 0.4692 0.4523 0.0628 1.000 Uiso calc C15 H
H17 0.4610 0.4045 0.5044 0.0684 1.000 Uiso calc C16 H
H18 0.5574 0.3080 0.4535 0.0619 1.000 Uiso calc C17 H
H19 0.2603 -0.0094 0.3496 0.0552 1.000 Uiso calc C18 H
H20 0.2611 0.0477 0.2941 0.0552 1.000 Uiso calc C18 H
H21 0.5078 0.4202 0.2517 0.0555 1.000 Uiso calc C19 H
H22 0.3946 0.4424 0.2209 0.0555 1.000 Uiso calc C19 H
H23 0.5134 0.3168 0.1793 0.0559 1.000 Uiso calc C20 H
H24 0.5329 0.3958 0.1494 0.0559 1.000 Uiso calc C20 H
H25 0.4570 0.2678 0.0819 0.0719 1.000 Uiso calc C21 H
H26 0.4722 0.3456 0.0492 0.0719 1.000 Uiso calc C21 H

loop_
_atom_type_symbol
_atom_type_description
_atom_type_scat_dispersion_real
_atom_type_scat_dispersion_imag
_atom_type_scat_source
C ? 0.002 0.002 International_Tables_Vol_IV_Table_2.3.1
H ? 0.000 0.000 International_Tables_Vol_IV_Table_2.3.1
O ? 0.008 0.006 International_Tables_Vol_IV_Table_2.3.1
B ? 0.000 0.001 International_Tables_Vol_IV_Table_2.3.1
F ? 0.014 0.010 International_Tables_Vol_IV_Table_2.3.1
P ? 0.090 0.095 International_Tables_Vol_IV_Table_2.3.1
Ag ? -1.085 1.101 International_Tables_Vol_IV_Table_2.3.1

loop_
_geom_angle_atom_site_label_1
_geom_angle_atom_site_label_2
_geom_angle_atom_site_label_3
_geom_angle
_geom_angle_site_symmetry_1
_geom_angle_site_symmetry_2
_geom_angle_site_symmetry_3
_geom_angle_publ_flag
P AG P 134.74(4) . . 2_555 ?
P AG O6 121.8(1) . . . ?
P AG O6 103.4(1) . . 2_555 ?
P AG O6 103.4(1) . 2_555 . ?
P AG O6 121.8(1) . 2_555 2_555 ?
O6 AG O6 19.0(2) . . 2_555 ?
O1 P O2 102.5(1) . . . ?
O1 P O3 102.5(1) . . . ?
O2 P O3 107.5(1) . . . ?
P O1 C1 115.9(2) . . . ?
O1 C1 C2 111.1(3) . . . ?
P O2 C3 124.6(2) . . . ?
O2 C3 C4 110.9(3) . . . ?
P O3 C5 127.8(2) . . . ?
O3 C5 C6 117.5(3) . . . ?
O3 C5 C10 118.0(3) . . . ?
C6 C5 C10 124.3(3) . . . ?
C5 C6 C7 116.6(3) . . . ?
C5 C6 C18 121.4(3) . . . ?
C7 C6 C18 121.9(3) . . . ?
C6 C7 C8 120.8(3) . . . ?
C7 C8 C9 120.9(3) . . . ?
C8 C9 C10 121.0(3) . . . ?
C5 C10 C9 116.2(3) . . . ?
C5 C10 C11 122.1(3) . . . ?
C9 C10 C11 121.6(3) . . . ?
C10 C11 C12 112.0(3) . . . ?
C11 C12 C13 123.1(3) . . . ?
C11 C12 C17 118.1(3) . . . ?
C13 C12 C17 118.8(3) . . . ?
C12 C13 C14 120.6(3) . . . ?
C12 C13 O4 118.5(3) . . . ?
C14 C13 O4 120.9(3) . . . ?
C13 C14 C15 118.2(3) . . . ?
C13 C14 C18 124.3(3) . . 2_555 ?
C15 C14 C18 117.4(3) . . 2_555 ?
C14 C15 C16 121.4(3) . . . ?
C15 C16 C17 119.7(3) . . . ?
C12 C17 C16 121.0(3) . . . ?
C6 C18 C14 111.5(3) . . 2_555 ?
C13 O4 C19 114.5(2) . . . ?
O4 C19 C20 111.6(3) . . . ?
C19 C20 O5 111.6(3) . . . ?
C20 O5 C21 111.5(3) . . . ?
O5 C21 C22 111.3(3) . . . ?
C21 C22 O6 114.3(4) . . . ?
C21 C22 O6 104.2(3) . . 2_555 ?
O6 C22 O6 31.1(4) . . 2_555 ?
C22 O6 C22 115.8(4) . . 2_555 ?
F1 B1 F2 112.2(8) . . . ?
F1 B1 F3 107(1) . . . ?
F1 B1 F4 113(1) . . . ?
F1 B1 F4 75.1(8) . . 2_565 ?
F2 B1 F3 112(1) . . . ?
F2 B1 F4 102(1) . . . ?
F2 B1 F4 85(1) . . 2_565 ?
F3 B1 F4 109(1) . . . ?
F3 B1 F4 157(1) . . 2_565 ?
F4 B1 F4 52(1) . . 2_565 ?
B1 F4 B1 91(1) . . 2_565 ?
B1 F4 F4 81.6(9) . . 2_565 ?
B1 F4 F4 46(1) . 2_565 2_565 ?

loop_
_geom_bond_atom_site_label_1
_geom_bond_atom_site_label_2
_geom_bond_distance
_geom_bond_site_symmetry_1
_geom_bond_site_symmetry_2
_geom_bond_publ_flag
AG P 2.3785(8) . . ?
AG P 2.3785(8) . 2_555 ?
AG O6 2.360(5) . . ?
AG O6 2.360(5) . 2_555 ?
P O1 1.612(2) . . ?
P O2 1.593(2) . . ?
P O3 1.592(2) . . ?
O1 C1 1.455(4) . . ?
C1 C2 1.453(6) . . ?
O2 C3 1.464(4) . . ?
C3 C4 1.477(6) . . ?
O3 C5 1.395(3) . . ?
C5 C6 1.389(4) . . ?
C5 C10 1.399(4) . . ?
C6 C7 1.389(4) . . ?
C6 C18 1.515(5) . . ?
C7 C8 1.385(6) . . ?
C8 C9 1.374(6) . . ?
C9 C10 1.397(4) . . ?
C10 C11 1.520(5) . . ?
C11 C12 1.516(5) . . ?
C12 C13 1.405(5) . . ?
C12 C17 1.398(4) . . ?
C13 C14 1.404(5) . . ?
C13 O4 1.398(3) . . ?
C14 C15 1.402(4) . . ?
C14 C18 1.520(5) . 2_555 ?
C15 C16 1.382(5) . . ?
C16 C17 1.380(5) . . ?
O4 C19 1.438(4) . . ?
C19 C20 1.512(5) . . ?
C20 O5 1.432(4) . . ?
O5 C21 1.444(4) . . ?
C21 C22 1.483(6) . . ?
C22 O6 1.370(7) . . ?
C22 O6 1.503(7) . 2_555 ?
B1 F1 1.36(1) . . ?
B1 F2 1.39(1) . . ?
B1 F3 1.24(2) . . ?
B1 F4 1.40(2) . . ?
B1 F4 1.92(2) . 2_565 ?
F4 F4 1.54(3) . 2_565 ?

loop_
_geom_contact_atom_site_label_1
_geom_contact_atom_site_label_2
_geom_contact_distance
_geom_contact_site_symmetry_1
_geom_contact_site_symmetry_2
_geom_contact_publ_flag
? ? ? ? ? ?
